data_1548063
loop_
_publ_author_name
'Sandy Auguste'

_publ_section_title
;
 Synthese et caracterisation de materiaux hybrides fluores poreux pour le
 stockage de gaz
;
_journal_name_full 'Master Science et Technologie Report- Le Mans'
_journal_page_first 1
_journal_year 2009
_chemical_formula_sum 'C4 H12 Al Cu3 F7 N20 O2'
_chemical_formula_weight 722.97
_space_group_IT_number 63
_symmetry_cell_setting orthorhombic
_symmetry_Int_Tables_number 63
_symmetry_space_group_name_Hall '-C 2c 2'
_symmetry_space_group_name_H-M 'C m c m'
_cell_angle_alpha 90.00000
_cell_angle_beta 90.00000
_cell_angle_gamma 90.00000
_cell_formula_units_Z 4
_cell_length_a 9.1470(2)
_cell_length_b 8.32715(20)
_cell_length_c 27.0121(5)
_cell_measurement_temperature 293
_cell_volume 2057.47(8)
_computing_structure_refinement FULLPROF
_computing_structure_solution ESPOIR
_diffrn_ambient_temperature 293
_diffrn_radiation_probe x-ray
_diffrn_radiation_type CuK\a
_diffrn_radiation_wavelength 1.5418
_exptl_absorpt_coefficient_mu 3.235
_exptl_crystal_density_diffrn 2.334
_exptl_crystal_density_method 'Not Measured'
_exptl_crystal_F_000 1420
_pd_meas_2theta_range_inc 0.017000
_pd_meas_2theta_range_max 71.80000
_pd_meas_2theta_range_min 6.00000
_pd_meas_number_of_points 3872
_pd_proc_2theta_range_inc 0.017000
_pd_proc_2theta_range_max 71.8591
_pd_proc_2theta_range_min 6.0591
_pd_proc_ls_prof_R_factor 2.0320
_pd_proc_ls_prof_wR_expected 1.3054
_pd_proc_ls_prof_wR_factor 2.8898
_pd_proc_wavelength 1.540560
_refine_ls_number_parameters 92
_refine_ls_number_reflns 590
_refine_ls_number_restraints 23
_refine_ls_R_I_factor 4.2334
_cod_data_source_file Auguste-Sandy.cif
_cod_data_source_block SAMWO1
_cod_depositor_comments 'Formula correction'
_cod_original_cell_volume 2057.46(8)
_cod_original_formula_sum ' H12 Al Cu3 F7 N20 O, O'
_cod_database_code 1548063
_pd_proc_ls_prof_cr_factor 10.7266
_pd_proc_ls_prof_cwr_factor 8.7989
_pd_proc_ls_prof_cwr_expected 3.9748
_pd_proc_ls_prof_chi2 4.9004
_pd_proc_ls_prof_echi2 5.2032

loop_
_symmetry_equiv_pos_as_xyz
x,y,z
x,-y,-z
-x,y,-z+1/2
-x,-y,z+1/2
-x,-y,-z
-x,y,z
x,-y,z+1/2
x,y,-z+1/2
x+1/2,y+1/2,z
x+1/2,-y+1/2,-z
-x+1/2,y+1/2,-z+1/2
-x+1/2,-y+1/2,z+1/2
-x+1/2,-y+1/2,-z
-x+1/2,y+1/2,z
x+1/2,-y+1/2,z+1/2
x+1/2,y+1/2,-z+1/2

loop_
_atom_site_label
_atom_site_type_symbol
_atom_site_thermal_displace_type
_atom_site_fract_x
_atom_site_fract_y
_atom_site_fract_z
_atom_site_occupancy
_atom_site_U_iso_or_equiv
_atom_site_calc_flag
_atom_site_refinement_flags
_atom_site_disorder_assembly
_atom_site_disorder_group
Cu1 Cu Uiso 0.00000 0.2318(5) 0.39466(11) 1.000 0.0962(16) . . . .
Cu2 Cu Uiso 0.00000 0.50000 0.50000 1.000 0.087(2) . . . .
Al1 Al Uiso 0.00000 0.2341(19) 0.25000 1.000 0.130(5) . . . .
F1 F Uiso 0.00000 0.2192(13) 0.3161(3) 1.000 0.110(4) . . . .
F2 F Uiso 0.1797(11) 0.2024(14) 0.25000 1.000 0.112(4) . . . .
F4 F Uiso 0.084(2) 0.424(3) 0.25000 0.500 0.1124 . . . .
F5 F Uiso 0.00000 0.2333(13) 0.5025(4) 1.000 0.161(5) . . . .
O1 O Uiso 0.00000 0.005(2) 0.25000 1.000 0.107(8) . . . .
N1 N Uiso 0.3408(9) 0.5666(12) 0.3981(2) 1.000 0.094(2) . . . .
N2 N Uiso 0.2657(12) 0.5838(14) 0.4423(3) 1.000 0.094(2) . . . .
N3 N Uiso 0.1507(9) 0.4803(13) 0.4425(3) 1.000 0.094(2) . . . .
N4 N Uiso 0.1469(9) 0.4046(12) 0.3998(3) 1.000 0.094(2) . . . .
N5 N Uiso 0.3020(9) 0.4021(14) 0.3257(2) 1.000 0.094(2) . . . .
Ow O Uiso 0.076(2) 0.682(3) 0.25000 0.500 0.1267 . . . .
C5 C Uiso 0.2661(13) 0.4574(16) 0.3733(3) 1.000 0.094(2) . . . .
H2 H Uiso 0.293(7) 0.658(8) 0.4668(16) 1.000 0.1267 . . . .
H51 H Uiso 0.379(4) 0.439(7) 0.3035(10) 1.000 0.1267 . . . .
H52 H Uiso 0.235(4) 0.357(9) 0.3013(9) 1.000 0.1267 . . . .

loop_
_geom_angle_atom_site_label_1
_geom_angle_atom_site_label_2
_geom_angle_atom_site_label_3
_geom_angle
_geom_angle_site_symmetry_1
_geom_angle_site_symmetry_2
_geom_angle_site_symmetry_3
_geom_angle_publ_flag
F1 Cu1 N4 96.1(3) . . . yes
F1 Cu1 N4 96.1(3) . . 7_555 yes
F1 Cu1 N1 90.7(3) . . 9_445 yes
F1 Cu1 N1 90.7(3) . . 15_545 yes
N4 Cu1 N4 85.8(4) . . 7_555 yes
N1 Cu1 N4 172.4(3) 9_445 . . yes
N1 Cu1 N4 90.1(4) 15_545 . . yes
N1 Cu1 N4 90.1(4) 9_445 . 7_555 yes
N1 Cu1 N4 172.4(3) 15_545 . 7_555 yes
N1 Cu1 N1 93.1(4) 9_445 . 15_545 yes
F5 Cu2 N3 86.8(4) . . . yes
F5 Cu2 F5 180.00 . . 3_566 yes
F5 Cu2 N3 93.2(4) . . 3_566 yes
F5 Cu2 N3 93.2(4) . . 5_566 yes
F5 Cu2 N3 86.8(4) . . 7_555 yes
F5 Cu2 N3 93.2(4) 3_566 . . yes
N3 Cu2 N3 97.1(3) . . 3_566 yes
N3 Cu2 N3 180.00 . . 5_566 yes
N3 Cu2 N3 82.9(3) . . 7_555 yes
F5 Cu2 N3 86.8(4) 3_566 . 3_566 yes
F5 Cu2 N3 86.8(4) 3_566 . 5_566 yes
F5 Cu2 N3 93.2(4) 3_566 . 7_555 yes
N3 Cu2 N3 82.9(3) 3_566 . 5_566 yes
N3 Cu2 N3 180.00 3_566 . 7_555 yes
N3 Cu2 N3 97.1(3) 5_566 . 7_555 yes
F1 Al1 F2 89.37(14) . . . yes
F1 Al1 F4 93.6(5) . . . yes
F1 Al1 O1 86.0(6) . . . yes
F1 Al1 F1 172.1(11) . . 4_555 yes
F1 Al1 F2 89.37(14) . . 4_555 yes
F1 Al1 F4 93.6(5) . . 4_555 yes
F2 Al1 F4 73.2(8) . . . yes
F2 Al1 O1 80.9(7) . . . yes
F1 Al1 F2 89.37(14) 4_555 . . yes
F2 Al1 F2 161.8(12) . . 4_555 yes
F2 Al1 F4 125.0(11) . . 4_555 yes
F4 Al1 O1 154.1(7) . . . yes
F1 Al1 F4 93.6(5) 4_555 . . yes
F2 Al1 F4 125.0(11) 4_555 . . yes
F4 Al1 F4 51.8(10) . . 4_555 yes
F1 Al1 O1 86.0(6) 4_555 . . yes
F2 Al1 O1 80.9(7) 4_555 . . yes
F4 Al1 O1 154.1(7) 4_555 . . yes
F1 Al1 F2 89.37(14) 4_555 . 4_555 yes
F1 Al1 F4 93.6(5) 4_555 . 4_555 yes
F2 Al1 F4 73.2(8) 4_555 . 4_555 yes
Cu1 F1 Al1 173.2(8) . . . yes
Al1 F4 F4 64.1(12) . . 4_555 yes
N2 N1 C5 104.6(8) . . . yes
Cu1 N1 N2 109.2(7) 9_555 . . yes
Cu1 N1 C5 145.6(6) 9_555 . . yes
N1 N2 N3 108.8(8) . . . yes
Cu2 N3 N2 117.7(7) . . . yes
Cu2 N3 N4 132.4(7) . . . yes
N2 N3 N4 108.7(8) . . . yes
Cu1 N4 N3 115.4(7) . . . yes
Cu1 N4 C5 137.4(8) . . . yes
N3 N4 C5 106.4(8) . . . yes
N1 N2 H2 123(4) . . . no
N3 N2 H2 128(4) . . . no
N4 C5 N5 123.8(10) . . . yes
N1 C5 N4 111.5(8) . . . yes
N1 C5 N5 124.7(10) . . . yes
C5 N5 H51 129(3) . . . no
C5 N5 H52 127(2) . . . no
H51 N5 H52 99(3) . . . no

loop_
_geom_bond_atom_site_label_1
_geom_bond_atom_site_label_2
_geom_bond_distance
_geom_bond_site_symmetry_1
_geom_bond_site_symmetry_2
_geom_bond_publ_flag
Cu1 F1 2.125(9) . . yes
Cu1 N4 1.974(10) . . yes
Cu1 N4 1.974(10) . 7_555 yes
Cu1 N1 2.005(10) . 9_445 yes
Cu1 N1 2.005(10) . 15_545 yes
Cu2 F5 2.222(11) . . yes
Cu2 N3 2.083(8) . . yes
Cu2 F5 2.222(11) . 3_566 yes
Cu2 N3 2.083(8) . 3_566 yes
Cu2 N3 2.083(8) . 5_566 yes
Cu2 N3 2.083(8) . 7_555 yes
Al1 F1 1.790(8) . . yes
Al1 F2 1.665(10) . . yes
Al1 F4 1.76(3) . . yes
Al1 O1 1.91(2) . . yes
Al1 F1 1.790(8) . 4_555 yes
Al1 F2 1.665(10) . 4_555 yes
Al1 F4 1.76(3) . 4_555 yes
F4 F4 1.54(3) . 4_555 yes
N1 N2 1.385(11) . . yes
N1 C5 1.320(15) . . yes
N2 N3 1.360(15) . . yes
N3 N4 1.315(12) . . yes
N4 C5 1.376(14) . . yes
N5 C5 1.405(11) . . yes
N2 H2 0.94(6) . . no
N5 H51 0.98(4) . . no
N5 H52 0.98(4) . . no

loop_
_geom_hbond_atom_site_label_D
_geom_hbond_atom_site_label_H
_geom_hbond_atom_site_label_A
_geom_hbond_distance_DH
_geom_hbond_distance_HA
_geom_hbond_distance_DA
_geom_hbond_angle_DHA
_geom_hbond_site_symmetry_A
_geom_hbond_publ_flag
N2 H2 F5 0.94(6) 2.22(6) 2.964(13) 136(5) 9_555 yes
N5 H51 O1 0.98(4) 1.90(3) 2.863(9) 168(3) 9_555 yes
N5 H52 F1 0.98(4) 2.47(5) 3.165(11) 128(3) . yes
N5 H52 F2 0.98(4) 1.96(5) 2.863(12) 153(5) . yes
N5 H52 F4 0.98(4) 2.04(4) 2.862(15) 141(6) . yes

loop_
_geom_torsion_atom_site_label_1
_geom_torsion_atom_site_label_2
_geom_torsion_atom_site_label_3
_geom_torsion_atom_site_label_4
_geom_torsion
_geom_torsion_site_symmetry_1
_geom_torsion_site_symmetry_2
_geom_torsion_site_symmetry_3
_geom_torsion_site_symmetry_4
_geom_torsion_publ_flag
F1 Cu1 N4 N3 162.0(7) . . . . no
F1 Cu1 N4 C5 -30.3(11) . . . . no
N4 Cu1 N4 N3 66.3(8) 7_555 . . . no
N4 Cu1 N4 C5 -126.0(11) 7_555 . . . no
N1 Cu1 N4 N3 -107.3(7) 15_545 . . . no
N1 Cu1 N4 C5 60.5(11) 15_545 . . . no
F5 Cu2 N3 N2 -138.3(8) . . . . no
F5 Cu2 N3 N4 55.8(10) . . . . no
F5 Cu2 N3 N2 41.7(8) 3_566 . . . no
F5 Cu2 N3 N4 -124.2(10) 3_566 . . . no
N3 Cu2 N3 N2 -45.4(8) 3_566 . . . no
N3 Cu2 N3 N4 148.6(10) 3_566 . . . no
N3 Cu2 N3 N2 134.6(8) 7_555 . . . no
N3 Cu2 N3 N4 -31.4(10) 7_555 . . . no
C5 N1 N2 N3 1.6(12) . . . . no
Cu1 N1 N2 N3 175.0(7) 9_555 . . . no
N2 N1 C5 N4 0.0(13) . . . . no
N2 N1 C5 N5 179.5(11) . . . . no
Cu1 N1 C5 N4 -169.0(10) 9_555 . . . no
Cu1 N1 C5 N5 11(2) 9_555 . . . no
N1 N2 N3 Cu2 -171.8(7) . . . . no
N1 N2 N3 N4 -2.7(12) . . . . no
Cu2 N3 N4 Cu1 -19.2(13) . . . . no
Cu2 N3 N4 C5 169.5(8) . . . . no
N2 N3 N4 Cu1 174.0(7) . . . . no
N2 N3 N4 C5 2.6(12) . . . . no
Cu1 N4 C5 N1 -170.1(8) . . . . no
Cu1 N4 C5 N5 10.4(18) . . . . no
N3 N4 C5 N1 -1.6(13) . . . . no
N3 N4 C5 N5 178.8(11) . . . . no
